data_8105773
loop_
_publ_author_name
'Kiwada, Tatsuto'
'Katakasu, Hiromu'
'Odani, Akira'

_publ_section_title
;
 Crystal structure of (N-benzylpropane-1,3-diamine-\k 2 N,
 N&#x2032;)(2,2&#x2032;-bipyridine-\k 2 N,N&#x2032;)platinum(II) chloride,
 C20H24Cl2N4Pt
;
_journal_issue 3
_journal_name_full 'Zeitschrift f\"ur Kristallographie - New Crystal Structures'
_journal_page_first 539
_journal_page_last 541
_journal_paper_doi 10.1515/ncrs-2018-0543
_journal_volume 234
_journal_year 2019
_chemical_formula_moiety 'C20 H24 Cl2 N4 Pt'
_chemical_formula_sum 'C20 H24 Cl2 N4 Pt'
_chemical_formula_weight 586.43
_space_group_crystal_system monoclinic
_space_group_IT_number 14
_space_group_name_Hall '-P 2ybc'
_space_group_name_H-M_alt 'P 1 21/c 1'
_atom_sites_solution_hydrogens geom
_atom_sites_solution_primary direct
_atom_sites_solution_secondary difmap
_cell_angle_alpha 90.0000
_cell_angle_beta 99.714(7)
_cell_angle_gamma 90.0000
_cell_formula_units_Z 4
_cell_length_a 13.1119(7)
_cell_length_b 13.5673(8)
_cell_length_c 11.7167(5)
_cell_measurement_reflns_used 17026
_cell_measurement_temperature 103
_cell_measurement_theta_max 27.50
_cell_measurement_theta_min 1.76
_cell_volume 2054.44(19)
_computing_cell_refinement 'RAPID AUTO'
_computing_data_collection 'RAPID AUTO (Rigaku, ????)'
_computing_data_reduction 'RAPID AUTO'
_computing_molecular_graphics 'CrystalStructure 4.3'
_computing_publication_material 'CrystalStructure 4.3 (Rigaku, 2018)'
_computing_structure_refinement 'SHELXL Version 2018/3 (Sheldrick, 2008)'
_computing_structure_solution 'SIR2011 (Burla, et al., 2012)'
_diffrn_ambient_temperature 103
_diffrn_detector_area_resol_mean 10.000
_diffrn_measured_fraction_theta_full 1.000
_diffrn_measured_fraction_theta_max 0.999
_diffrn_measurement_device_type 'Rigaku R-AXIS RAPID'
_diffrn_measurement_method \w
_diffrn_radiation_type 'Mo K\a'
_diffrn_radiation_wavelength 0.71075
_diffrn_reflns_av_R_equivalents 0.0525
_diffrn_reflns_av_unetI/netI 0.0394
_diffrn_reflns_Laue_measured_fraction_full 1.000
_diffrn_reflns_Laue_measured_fraction_max 0.999
_diffrn_reflns_limit_h_max 17
_diffrn_reflns_limit_h_min -17
_diffrn_reflns_limit_k_max 17
_diffrn_reflns_limit_k_min -17
_diffrn_reflns_limit_l_max 15
_diffrn_reflns_limit_l_min -14
_diffrn_reflns_number 19454
_diffrn_reflns_point_group_measured_fraction_full 1.000
_diffrn_reflns_point_group_measured_fraction_max 0.999
_diffrn_reflns_theta_full 25.242
_diffrn_reflns_theta_max 27.484
_diffrn_reflns_theta_min 2.176
_diffrn_standards_interval_count .
_diffrn_standards_number 0
_exptl_absorpt_coefficient_mu 7.075
_exptl_absorpt_correction_T_max 0.243
_exptl_absorpt_correction_T_min 0.101
_exptl_absorpt_correction_type multi-scan
_exptl_absorpt_process_details 'ABSCOR (Rigaku, 1995)'
_exptl_crystal_colour yellow
_exptl_crystal_density_diffrn 1.896
_exptl_crystal_density_method 'not measured'
_exptl_crystal_description block
_exptl_crystal_F_000 1136.00
_exptl_crystal_size_max 0.500
_exptl_crystal_size_mid 0.300
_exptl_crystal_size_min 0.200
_refine_diff_density_max 1.38
_refine_diff_density_min -0.96
_refine_ls_extinction_method none
_refine_ls_goodness_of_fit_ref 1.054
_refine_ls_hydrogen_treatment constr
_refine_ls_number_parameters 244
_refine_ls_number_reflns 4699
_refine_ls_number_restraints 0
_refine_ls_R_factor_all 0.0316
_refine_ls_R_factor_gt 0.0233
_refine_ls_shift/su_max 0.002
_refine_ls_structure_factor_coef Fsqd
_refine_ls_weighting_details 'w = 1/[\s^2^(Fo^2^)+(0.0204P)^2^+1.1644P] where P=(Fo^2^+2Fc^2^)/3'
_refine_ls_weighting_scheme calc
_refine_ls_wR_factor_gt 0.0497
_refine_ls_wR_factor_ref 0.0516
_reflns_Friedel_coverage 0.000
_reflns_Friedel_fraction_full .
_reflns_Friedel_fraction_max .
_reflns_number_gt 3983
_reflns_number_total 4699
_reflns_threshold_expression F^2^>2.0\s(F^2^)
_cod_data_source_file suppl_ncrs-2018-0543_suppl.cif
_cod_data_source_block complex
_cod_original_cell_volume 2054.43(19)
_cod_database_code 8105773

loop_
_space_group_symop_id
_space_group_symop_operation_xyz
1 +X,+Y,+Z
2 -X,1/2+Y,1/2-Z
3 -X,-Y,-Z
4 +X,-1/2-Y,-1/2+Z

loop_
_atom_site_label
_atom_site_type_symbol
_atom_site_fract_x
_atom_site_fract_y
_atom_site_fract_z
_atom_site_U_iso_or_equiv
_atom_site_adp_type
_atom_site_occupancy
_atom_site_site_symmetry_order
_atom_site_calc_flag
_atom_site_refinement_flags_posn
_atom_site_refinement_flags_adp
_atom_site_refinement_flags_occupancy
_atom_site_disorder_assembly
_atom_site_disorder_group
Pt1 Pt 0.25871(2) 0.00560(2) 0.35292(2) 0.01391(5) Uani 1 1 d . . . . .
Cl1 Cl 0.08614(7) 0.02830(6) 0.68034(6) 0.02413(18) Uani 1 1 d . . . . .
Cl2 Cl 0.34219(7) 0.16495(5) 0.03469(6) 0.02164(17) Uani 1 1 d . . . . .
N1 N 0.3780(2) -0.05265(17) 0.2848(2) 0.0161(5) Uani 1 1 d . . . . .
N2 N 0.3359(2) -0.06574(17) 0.4950(2) 0.0179(6) Uani 1 1 d . . . . .
N4 N 0.1994(2) 0.08949(17) 0.2101(2) 0.0170(6) Uani 1 1 d . . . . .
H4A H 0.254053 0.090198 0.160007 0.020 Uiso 1 1 calc R U . . .
N3 N 0.1381(2) 0.05643(17) 0.4266(2) 0.0178(6) Uani 1 1 d . . . . .
H3A H 0.078509 0.031342 0.385935 0.021 Uiso 1 1 calc R U . . .
H3B H 0.145161 0.031605 0.499703 0.021 Uiso 1 1 calc R U . . .
C13 C 0.1848(3) 0.1955(2) 0.2423(3) 0.0213(7) Uani 1 1 d . . . . .
H13B H 0.251219 0.220640 0.285224 0.026 Uiso 1 1 calc R U . . .
H13A H 0.167685 0.234622 0.170292 0.026 Uiso 1 1 calc R U . . .
C4 C 0.5437(3) -0.1296(2) 0.3324(3) 0.0230(7) Uani 1 1 d . . . . .
H4 H 0.596124 -0.157862 0.388809 0.028 Uiso 1 1 calc R U . . .
C8 C 0.4674(3) -0.1468(2) 0.6823(3) 0.0231(7) Uani 1 1 d . . . . .
H6 H 0.513171 -0.172700 0.746850 0.028 Uiso 1 1 calc R U . . .
C2 C 0.4787(3) -0.0844(2) 0.1368(3) 0.0220(7) Uani 1 1 d . . . . .
H2 H 0.485003 -0.081851 0.057317 0.026 Uiso 1 1 calc R U . . .
C6 C 0.4285(3) -0.1035(2) 0.4814(2) 0.0164(6) Uani 1 1 d . . . . .
C1 C 0.3902(3) -0.0504(2) 0.1728(3) 0.0201(7) Uani 1 1 d . . . . .
H1 H 0.335915 -0.024471 0.116821 0.024 Uiso 1 1 calc R U . . .
C5 C 0.4528(3) -0.0955(2) 0.3634(2) 0.0183(7) Uani 1 1 d . . . . .
C7 C 0.4950(3) -0.1457(2) 0.5732(3) 0.0206(7) Uani 1 1 d . . . . .
H5 H 0.558856 -0.173584 0.561263 0.025 Uiso 1 1 calc R U . . .
C3 C 0.5576(3) -0.1219(2) 0.2173(3) 0.0261(8) Uani 1 1 d . . . . .
H3 H 0.620593 -0.142375 0.194797 0.031 Uiso 1 1 calc R U . . .
C12 C 0.1021(3) 0.2121(2) 0.3146(3) 0.0226(7) Uani 1 1 d . . . . .
H12A H 0.036024 0.184955 0.273164 0.027 Uiso 1 1 calc R U . . .
H12B H 0.092673 0.283941 0.323570 0.027 Uiso 1 1 calc R U . . .
C9 C 0.3729(3) -0.1098(2) 0.6950(3) 0.0237(7) Uani 1 1 d . . . . .
H7 H 0.351965 -0.111243 0.768737 0.028 Uiso 1 1 calc R U . . .
C10 C 0.3073(3) -0.0702(2) 0.6005(2) 0.0217(7) Uani 1 1 d . . . . .
H8 H 0.241348 -0.045904 0.610161 0.026 Uiso 1 1 calc R U . . .
C14 C 0.1036(3) 0.0502(2) 0.1350(3) 0.0198(7) Uani 1 1 d . . . . .
H14B H 0.078929 0.098379 0.073057 0.024 Uiso 1 1 calc R U . . .
H14A H 0.048348 0.041702 0.182363 0.024 Uiso 1 1 calc R U . . .
C11 C 0.1259(3) 0.1655(2) 0.4337(3) 0.0216(7) Uani 1 1 d . . . . .
H11B H 0.190396 0.194329 0.476884 0.026 Uiso 1 1 calc R U . . .
H11A H 0.069137 0.180511 0.477053 0.026 Uiso 1 1 calc R U . . .
C15 C 0.1243(3) -0.0479(2) 0.0809(3) 0.0190(7) Uani 1 1 d . . . . .
C20 C 0.1142(3) -0.1357(2) 0.1383(3) 0.0237(7) Uani 1 1 d . . . . .
H20 H 0.095163 -0.134827 0.212981 0.028 Uiso 1 1 calc R U . . .
C16 C 0.1516(3) -0.0504(2) -0.0292(3) 0.0238(7) Uani 1 1 d . . . . .
H16 H 0.159338 0.009267 -0.069226 0.029 Uiso 1 1 calc R U . . .
C19 C 0.1320(3) -0.2255(2) 0.0869(3) 0.0290(8) Uani 1 1 d . . . . .
H19 H 0.126167 -0.285373 0.127329 0.035 Uiso 1 1 calc R U . . .
C18 C 0.1581(3) -0.2275(3) -0.0224(3) 0.0309(8) Uani 1 1 d . . . . .
H18 H 0.169451 -0.288663 -0.057677 0.037 Uiso 1 1 calc R U . . .
C17 C 0.1675(3) -0.1403(2) -0.0800(3) 0.0272(8) Uani 1 1 d . . . . .
H17 H 0.185139 -0.141648 -0.155344 0.033 Uiso 1 1 calc R U . . .

loop_
_atom_site_aniso_label
_atom_site_aniso_U_11
_atom_site_aniso_U_22
_atom_site_aniso_U_33
_atom_site_aniso_U_23
_atom_site_aniso_U_13
_atom_site_aniso_U_12
Pt1 0.01225(8) 0.01904(6) 0.01041(6) 0.00083(4) 0.00187(5) 0.00022(5)
Cl1 0.0209(5) 0.0368(4) 0.0156(3) 0.0005(3) 0.0056(3) -0.0029(3)
Cl2 0.0223(5) 0.0240(3) 0.0208(3) 0.0004(3) 0.0098(3) -0.0012(3)
N1 0.0148(16) 0.0186(11) 0.0150(12) -0.0015(9) 0.0027(11) -0.0012(10)
N2 0.0208(17) 0.0199(11) 0.0127(11) 0.0021(10) 0.0017(11) -0.0004(11)
N4 0.0156(17) 0.0222(12) 0.0136(11) 0.0023(9) 0.0033(11) 0.0020(10)
N3 0.0171(17) 0.0233(12) 0.0132(12) 0.0006(10) 0.0033(11) -0.0008(11)
C13 0.027(2) 0.0202(14) 0.0181(15) 0.0014(12) 0.0073(14) 0.0001(13)
C4 0.024(2) 0.0226(14) 0.0222(16) 0.0013(12) 0.0026(14) 0.0050(13)
C8 0.024(2) 0.0236(15) 0.0187(15) 0.0053(12) -0.0035(14) -0.0005(13)
C2 0.028(2) 0.0224(14) 0.0171(14) 0.0008(12) 0.0072(14) 0.0035(13)
C6 0.0148(19) 0.0170(13) 0.0169(14) -0.0002(11) 0.0009(13) -0.0024(11)
C1 0.022(2) 0.0221(14) 0.0157(14) 0.0011(12) 0.0015(13) 0.0017(13)
C5 0.020(2) 0.0163(13) 0.0182(14) 0.0002(11) 0.0011(13) 0.0001(12)
C7 0.018(2) 0.0224(14) 0.0202(15) 0.0024(12) 0.0000(14) 0.0044(12)
C3 0.028(2) 0.0274(15) 0.0249(16) -0.0013(13) 0.0108(16) 0.0064(14)
C12 0.027(2) 0.0217(14) 0.0201(15) 0.0014(12) 0.0059(14) 0.0028(13)
C9 0.028(2) 0.0292(16) 0.0141(14) 0.0057(12) 0.0037(14) -0.0004(14)
C10 0.020(2) 0.0296(16) 0.0164(14) 0.0021(12) 0.0045(13) 0.0009(14)
C14 0.017(2) 0.0260(15) 0.0154(14) 0.0021(12) 0.0003(13) 0.0004(13)
C11 0.023(2) 0.0240(15) 0.0189(15) -0.0020(12) 0.0082(14) 0.0001(13)
C15 0.013(2) 0.0281(15) 0.0146(14) -0.0003(12) -0.0015(13) -0.0018(13)
C20 0.023(2) 0.0309(16) 0.0172(15) 0.0005(13) 0.0024(14) -0.0036(14)
C16 0.020(2) 0.0344(17) 0.0166(15) 0.0015(13) 0.0019(14) 0.0011(14)
C19 0.029(2) 0.0277(16) 0.0299(17) 0.0027(14) 0.0028(16) 0.0009(14)
C18 0.030(2) 0.0320(17) 0.0298(18) -0.0054(14) 0.0025(17) 0.0048(15)
C17 0.024(2) 0.0407(19) 0.0169(15) -0.0043(14) 0.0040(14) 0.0033(15)

loop_
_atom_type_symbol
_atom_type_description
_atom_type_scat_dispersion_real
_atom_type_scat_dispersion_imag
_atom_type_scat_source
C C 0.0033 0.0016
;
International Tables for Crystallography
(Vol. C, Tables 4.2.6.8 and 6.1.1.4)
;
H H 0.0000 0.0000
;
International Tables for Crystallography
(Vol. C, Table 6.1.1.4)
;
N N 0.0061 0.0033
;
International Tables for Crystallography
(Vol. C, Tables 4.2.6.8 and 6.1.1.4)
;
Pt Pt -1.7033 8.3905
;
International Tables for Crystallography
(Vol. C, Tables 4.2.6.8 and 6.1.1.4)
;
Cl Cl 0.1484 0.1585
;
International Tables for Crystallography
(Vol. C, Tables 4.2.6.8 and 6.1.1.4)
;

loop_
_geom_angle_atom_site_label_1
_geom_angle_atom_site_label_2
_geom_angle_atom_site_label_3
_geom_angle
_geom_angle_site_symmetry_1
_geom_angle_site_symmetry_3
N1 Pt1 N2 80.07(10) . .
N1 Pt1 N3 176.57(9) . .
N2 Pt1 N3 97.34(10) . .
N1 Pt1 N4 96.05(10) . .
N2 Pt1 N4 171.91(11) . .
N3 Pt1 N4 86.79(10) . .
C1 N1 C5 118.7(3) . .
C1 N1 Pt1 126.8(2) . .
C5 N1 Pt1 114.5(2) . .
C6 N2 C10 118.9(3) . .
C6 N2 Pt1 114.56(19) . .
C10 N2 Pt1 126.2(2) . .
C14 N4 C13 110.9(2) . .
C14 N4 Pt1 116.21(18) . .
C13 N4 Pt1 111.67(17) . .
C14 N4 H4A 105.7 . .
C13 N4 H4A 105.7 . .
Pt1 N4 H4A 105.7 . .
C11 N3 Pt1 117.1(2) . .
C11 N3 H3A 108.0 . .
Pt1 N3 H3A 108.0 . .
C11 N3 H3B 108.0 . .
Pt1 N3 H3B 108.0 . .
H3A N3 H3B 107.3 . .
C12 C13 N4 114.8(3) . .
C12 C13 H13B 108.6 . .
N4 C13 H13B 108.6 . .
C12 C13 H13A 108.6 . .
N4 C13 H13A 108.6 . .
H13B C13 H13A 107.6 . .
C5 C4 C3 119.2(3) . .
C5 C4 H4 120.4 . .
C3 C4 H4 120.4 . .
C9 C8 C7 118.6(3) . .
C9 C8 H6 120.7 . .
C7 C8 H6 120.7 . .
C3 C2 C1 119.3(3) . .
C3 C2 H2 120.4 . .
C1 C2 H2 120.4 . .
N2 C6 C7 121.7(3) . .
N2 C6 C5 115.0(3) . .
C7 C6 C5 123.3(3) . .
N1 C1 C2 122.2(3) . .
N1 C1 H1 118.9 . .
C2 C1 H1 118.9 . .
N1 C5 C4 121.4(3) . .
N1 C5 C6 115.0(3) . .
C4 C5 C6 123.6(3) . .
C8 C7 C6 119.4(3) . .
C8 C7 H5 120.3 . .
C6 C7 H5 120.3 . .
C2 C3 C4 119.0(3) . .
C2 C3 H3 120.5 . .
C4 C3 H3 120.5 . .
C13 C12 C11 113.6(3) . .
C13 C12 H12A 108.8 . .
C11 C12 H12A 108.8 . .
C13 C12 H12B 108.8 . .
C11 C12 H12B 108.8 . .
H12A C12 H12B 107.7 . .
C8 C9 C10 120.3(3) . .
C8 C9 H7 119.8 . .
C10 C9 H7 119.8 . .
N2 C10 C9 121.0(3) . .
N2 C10 H8 119.5 . .
C9 C10 H8 119.5 . .
N4 C14 C15 111.4(3) . .
N4 C14 H14B 109.4 . .
C15 C14 H14B 109.4 . .
N4 C14 H14A 109.4 . .
C15 C14 H14A 109.4 . .
H14B C14 H14A 108.0 . .
N3 C11 C12 111.7(2) . .
N3 C11 H11B 109.3 . .
C12 C11 H11B 109.3 . .
N3 C11 H11A 109.3 . .
C12 C11 H11A 109.3 . .
H11B C11 H11A 107.9 . .
C20 C15 C16 119.2(3) . .
C20 C15 C14 120.8(3) . .
C16 C15 C14 120.0(3) . .
C15 C20 C19 120.3(3) . .
C15 C20 H20 119.8 . .
C19 C20 H20 119.8 . .
C17 C16 C15 119.9(3) . .
C17 C16 H16 120.1 . .
C15 C16 H16 120.1 . .
C18 C19 C20 120.2(3) . .
C18 C19 H19 119.9 . .
C20 C19 H19 119.9 . .
C17 C18 C19 119.6(3) . .
C17 C18 H18 120.2 . .
C19 C18 H18 120.2 . .
C18 C17 C16 120.8(3) . .
C18 C17 H17 119.6 . .
C16 C17 H17 119.6 . .

loop_
_geom_bond_atom_site_label_1
_geom_bond_atom_site_label_2
_geom_bond_distance
_geom_bond_site_symmetry_2
Pt1 N1 2.032(3) .
Pt1 N2 2.040(2) .
Pt1 N3 2.045(3) .
Pt1 N4 2.065(2) .
N1 C1 1.348(4) .
N1 C5 1.358(4) .
N2 C6 1.352(4) .
N2 C10 1.352(4) .
N4 C14 1.504(4) .
N4 C13 1.507(4) .
N4 H4A 1.0000 .
N3 C11 1.492(4) .
N3 H3A 0.9100 .
N3 H3B 0.9100 .
C13 C12 1.502(4) .
C13 H13B 0.9900 .
C13 H13A 0.9900 .
C4 C5 1.384(5) .
C4 C3 1.395(4) .
C4 H4 0.9500 .
C8 C9 1.368(5) .
C8 C7 1.386(4) .
C8 H6 0.9500 .
C2 C3 1.375(5) .
C2 C1 1.379(5) .
C2 H2 0.9500 .
C6 C7 1.388(4) .
C6 C5 1.474(4) .
C1 H1 0.9500 .
C7 H5 0.9500 .
C3 H3 0.9500 .
C12 C11 1.517(4) .
C12 H12A 0.9900 .
C12 H12B 0.9900 .
C9 C10 1.391(4) .
C9 H7 0.9500 .
C10 H8 0.9500 .
C14 C15 1.519(4) .
C14 H14B 0.9900 .
C14 H14A 0.9900 .
C11 H11B 0.9900 .
C11 H11A 0.9900 .
C15 C20 1.385(4) .
C15 C16 1.396(4) .
C20 C19 1.395(4) .
C20 H20 0.9500 .
C16 C17 1.387(4) .
C16 H16 0.9500 .
C19 C18 1.380(5) .
C19 H19 0.9500 .
C18 C17 1.379(5) .
C18 H18 0.9500 .
C17 H17 0.9500 .

loop_
_geom_hbond_atom_site_label_D
_geom_hbond_atom_site_label_H
_geom_hbond_atom_site_label_A
_geom_hbond_site_symmetry_D
_geom_hbond_site_symmetry_H
_geom_hbond_site_symmetry_A
_geom_hbond_distance_DA
_geom_hbond_distance_DH
_geom_hbond_distance_HA
_geom_hbond_angle_DHA
_geom_hbond_publ_flag
N4 H4A Cl2 . . . 3.174(3) 1.000 2.257 151.9 no
N3 H3A Cl1 . . 3_556 3.208(3) 0.910 2.314 167.6 no
N3 H3B Cl1 . . . 3.183(3) 0.910 2.373 148.1 no

loop_
_geom_torsion_atom_site_label_1
_geom_torsion_atom_site_label_2
_geom_torsion_atom_site_label_3
_geom_torsion_atom_site_label_4
_geom_torsion
_geom_torsion_site_symmetry_1
_geom_torsion_site_symmetry_2
_geom_torsion_site_symmetry_3
_geom_torsion_site_symmetry_4
C14 N4 C13 C12 63.6(3) . . . .
Pt1 N4 C13 C12 -67.7(3) . . . .
C10 N2 C6 C7 -0.7(4) . . . .
Pt1 N2 C6 C7 173.6(2) . . . .
C10 N2 C6 C5 179.8(3) . . . .
Pt1 N2 C6 C5 -5.9(3) . . . .
C5 N1 C1 C2 -4.2(4) . . . .
Pt1 N1 C1 C2 174.0(2) . . . .
C3 C2 C1 N1 0.0(5) . . . .
C1 N1 C5 C4 5.1(4) . . . .
Pt1 N1 C5 C4 -173.4(2) . . . .
C1 N1 C5 C6 -174.2(3) . . . .
Pt1 N1 C5 C6 7.3(3) . . . .
C3 C4 C5 N1 -1.7(5) . . . .
C3 C4 C5 C6 177.5(3) . . . .
N2 C6 C5 N1 -0.9(4) . . . .
C7 C6 C5 N1 179.6(3) . . . .
N2 C6 C5 C4 179.8(3) . . . .
C7 C6 C5 C4 0.3(5) . . . .
C9 C8 C7 C6 2.8(5) . . . .
N2 C6 C7 C8 -1.8(5) . . . .
C5 C6 C7 C8 177.6(3) . . . .
C1 C2 C3 C4 3.4(5) . . . .
C5 C4 C3 C2 -2.6(5) . . . .
N4 C13 C12 C11 65.1(4) . . . .
C7 C8 C9 C10 -1.4(5) . . . .
C6 N2 C10 C9 2.2(4) . . . .
Pt1 N2 C10 C9 -171.4(2) . . . .
C8 C9 C10 N2 -1.2(5) . . . .
C13 N4 C14 C15 167.7(2) . . . .
Pt1 N4 C14 C15 -63.4(3) . . . .
Pt1 N3 C11 C12 64.0(3) . . . .
C13 C12 C11 N3 -60.2(4) . . . .
N4 C14 C15 C20 88.1(4) . . . .
N4 C14 C15 C16 -93.3(3) . . . .
C16 C15 C20 C19 0.5(5) . . . .
C14 C15 C20 C19 179.1(3) . . . .
C20 C15 C16 C17 0.5(5) . . . .
C14 C15 C16 C17 -178.1(3) . . . .
C15 C20 C19 C18 -1.1(6) . . . .
C20 C19 C18 C17 0.7(6) . . . .
C19 C18 C17 C16 0.3(6) . . . .
C15 C16 C17 C18 -0.9(6) . . . .
